data_2243123
loop_
_publ_author_name
'Yennawar, Hemant P.'
'Hess, Andrew R.'
'Allcock, Harry R.'

_publ_section_title
;
 Crystal structures of three hexakis(fluoroaryloxy)cyclotriphosphazenes
;
_journal_issue 10
_journal_name_full 'Acta Crystallographica Section E'
_journal_page_first 1525
_journal_page_last 1530
_journal_paper_doi 10.1107/S2056989019012933
_journal_volume 75
_journal_year 2019
_chemical_formula_iupac 'C48 H18 F36 N3 O6 P3'
_chemical_formula_moiety 'C48 H18 F36 N3 O6 P3'
_chemical_formula_sum 'C48 H18 F36 N3 O6 P3'
_chemical_formula_weight 1509.56
_chemical_name_systematic
;
Hexakis[3,5-bis(trifluoromethyl)phenoxy]cyclotriphosphazene
;
_space_group_crystal_system triclinic
_space_group_IT_number 2
_space_group_name_Hall '-P 1'
_space_group_name_H-M_alt 'P -1'
_symmetry_space_group_name_Hall '-P 1'
_symmetry_space_group_name_H-M 'P -1'
_atom_sites_solution_hydrogens geom
_audit_creation_method
;
Olex2 1.2
(compiled 2018.05.29 svn.r3508 for OlexSys, GUI svn.r5506)
;
_cell_angle_alpha 97.276(6)
_cell_angle_beta 93.155(6)
_cell_angle_gamma 91.615(6)
_cell_formula_units_Z 2
_cell_length_a 8.9782(14)
_cell_length_b 13.947(2)
_cell_length_c 23.205(4)
_cell_measurement_reflns_used 4291
_cell_measurement_temperature 298(2)
_cell_measurement_theta_max 28.026
_cell_measurement_theta_min 2.273
_cell_volume 2876.1(8)
_computing_cell_refinement
;
SAINT (Bruker, 2001)
;
_computing_data_collection
;
SMART (Bruker, 2001)
;
_computing_data_reduction
;
SAINT (Bruker, 2001)
;
_computing_molecular_graphics
;
<i>OLEX2</i> (Dolomanov <i>et al.</i>,  2009)
;
_computing_publication_material
;
<i>OLEX2</i> (Dolomanov <i>et al.</i>,  2009)
;
_computing_structure_refinement
;
SHELXL (Sheldrick, 2015)
;
_computing_structure_solution
;
SHELXS97 (Sheldrick, 2008)
;
_diffrn_ambient_temperature 298(2)
_diffrn_measured_fraction_theta_full 0.991
_diffrn_measured_fraction_theta_max 0.958
_diffrn_measurement_device_type 'Bruker SMART CCD area detector'
_diffrn_measurement_method 'phi and omega scans'
_diffrn_radiation_monochromator graphite
_diffrn_radiation_type MoK\a
_diffrn_radiation_wavelength 0.71073
_diffrn_reflns_av_R_equivalents 0.0459
_diffrn_reflns_av_unetI/netI 0.0912
_diffrn_reflns_limit_h_max 11
_diffrn_reflns_limit_h_min -12
_diffrn_reflns_limit_k_max 18
_diffrn_reflns_limit_k_min -18
_diffrn_reflns_limit_l_max 31
_diffrn_reflns_limit_l_min -26
_diffrn_reflns_number 28557
_diffrn_reflns_theta_full 25.242
_diffrn_reflns_theta_max 28.666
_diffrn_reflns_theta_min 1.772
_diffrn_source_current 5.0
_diffrn_source_power 0.1
_diffrn_source_voltage 20.0
_exptl_absorpt_coefficient_mu 0.271
_exptl_absorpt_correction_T_max 0.9
_exptl_absorpt_correction_T_min 0.629300
_exptl_absorpt_correction_type multi-scan
_exptl_absorpt_process_details
;
(SADABS; Bruker, 2001)
;
_exptl_crystal_colour colorless
_exptl_crystal_density_diffrn 1.743
_exptl_crystal_density_method 'not measured'
_exptl_crystal_description needle
_exptl_crystal_F_000 1488
_exptl_crystal_size_max 0.18
_exptl_crystal_size_mid 0.09
_exptl_crystal_size_min 0.08
_refine_diff_density_max 0.277
_refine_diff_density_min -0.318
_refine_ls_extinction_method none
_refine_ls_goodness_of_fit_ref 0.948
_refine_ls_hydrogen_treatment constr
_refine_ls_matrix_type full
_refine_ls_number_parameters 1201
_refine_ls_number_reflns 14187
_refine_ls_number_restraints 813
_refine_ls_restrained_S_all 1.100
_refine_ls_R_factor_all 0.1531
_refine_ls_R_factor_gt 0.0629
_refine_ls_shift/su_max 0.001
_refine_ls_shift/su_mean 0.000
_refine_ls_structure_factor_coef Fsqd
_refine_ls_weighting_details 'w=1/[\s^2^(Fo^2^)+(0.0608P)^2^] where P=(Fo^2^+2Fc^2^)/3'
_refine_ls_weighting_scheme calc
_refine_ls_wR_factor_gt 0.1248
_refine_ls_wR_factor_ref 0.1601
_reflns_number_gt 6133
_reflns_number_total 14187
_reflns_threshold_expression 'I > 2\s(I)'
_cod_data_source_file hb7853sup1.cif
_cod_data_source_block 3
_cod_original_cell_volume 2876.2(8)
_cod_database_code 2243123
_shelx_space_group_comment
;
The symmetry employed for this shelxl refinement is uniquely defined
by the following loop, which should always be used as a source of
symmetry information in preference to the above space-group names.
They are only intended as comments.
;

loop_
_space_group_symop_operation_xyz
'x, y, z'
'-x, -y, -z'

loop_
_atom_site_type_symbol
_atom_site_label
_atom_site_fract_x
_atom_site_fract_y
_atom_site_fract_z
_atom_site_U_iso_or_equiv
_atom_site_adp_type
_atom_site_calc_flag
_atom_site_occupancy
_atom_site_disorder_assembly
_atom_site_disorder_group
P P1 0.71031(8) 0.68279(5) 0.24145(3) 0.0490(2) Uani d 1 . .
P P2 0.94354(8) 0.55920(6) 0.22697(3) 0.0517(2) Uani d 1 . .
P P3 0.83033(8) 0.64836(6) 0.13597(3) 0.0502(2) Uani d 1 . .
F F1 0.5896(14) 0.3149(7) 0.1837(4) 0.141(3) Uani d 0.70(2) A 1
F F1A 0.638(2) 0.2998(19) 0.2025(15) 0.168(11) Uani d 0.30(2) A 2
F F2 0.3883(10) 0.2580(10) 0.2101(7) 0.176(5) Uani d 0.70(2) A 1
F F2A 0.407(3) 0.2829(19) 0.1866(10) 0.125(7) Uani d 0.30(2) A 2
F F3 0.5878(17) 0.2466(8) 0.2585(4) 0.146(4) Uani d 0.70(2) A 1
F F3A 0.509(5) 0.2257(13) 0.2538(10) 0.168(11) Uani d 0.30(2) A 2
F F4 0.3888(19) 0.5530(13) 0.4454(5) 0.148(6) Uani d 0.56(2) B 1
F F4A 0.4169(18) 0.5037(18) 0.4526(6) 0.137(6) Uani d 0.44(2) B 2
F F5 0.335(2) 0.4079(10) 0.4299(8) 0.186(6) Uani d 0.56(2) B 1
F F5A 0.265(2) 0.4013(10) 0.4116(7) 0.142(6) Uani d 0.44(2) B 2
F F6 0.1917(8) 0.5108(11) 0.3996(6) 0.126(4) Uani d 0.56(2) B 1
F F6A 0.229(3) 0.5491(16) 0.4143(9) 0.178(8) Uani d 0.44(2) B 2
F F7 0.769(3) 0.6724(9) 0.4646(8) 0.175(9) Uani d 0.39(2) C 1
F F7A 0.8440(14) 0.7015(10) 0.4699(5) 0.158(5) Uani d 0.61(2) C 2
F F8 0.625(2) 0.7553(14) 0.5101(8) 0.173(7) Uani d 0.39(2) C 1
F F8A 0.6167(12) 0.7081(11) 0.4797(5) 0.181(6) Uani d 0.61(2) C 2
F F9 0.850(2) 0.8013(16) 0.5129(8) 0.210(9) Uani d 0.39(2) C 1
F F9A 0.7620(19) 0.8100(6) 0.5286(3) 0.166(5) Uani d 0.61(2) C 2
F F10 0.7428(13) 1.1287(8) 0.4067(9) 0.221(9) Uani d 0.506(16) D 1
F F10A 0.736(2) 1.1168(8) 0.4408(4) 0.203(7) Uani d 0.494(16) D 2
F F11 0.532(2) 1.0946(8) 0.3626(4) 0.179(7) Uani d 0.506(16) D 1
F F11A 0.6613(16) 1.1202(5) 0.3594(3) 0.117(4) Uani d 0.494(16) D 2
F F12 0.5696(12) 1.0901(7) 0.4511(3) 0.119(4) Uani d 0.506(16) D 1
F F12A 0.5012(15) 1.0878(9) 0.4176(11) 0.249(11) Uani d 0.494(16) D 2
F F13 1.144(2) 0.1360(10) 0.2463(5) 0.150(5) Uani d 0.63(3) E 1
F F13A 1.079(4) 0.108(2) 0.2450(8) 0.172(9) Uani d 0.37(3) E 2
F F14 1.2099(16) 0.1545(10) 0.3339(7) 0.171(5) Uani d 0.63(3) E 1
F F14A 1.2408(14) 0.1559(16) 0.3070(16) 0.159(9) Uani d 0.37(3) E 2
F F15 1.0045(16) 0.0813(9) 0.3040(9) 0.165(5) Uani d 0.63(3) E 1
F F15A 1.054(4) 0.092(2) 0.3328(16) 0.207(12) Uani d 0.37(3) E 2
F F16 0.7576(18) 0.4766(8) 0.4282(6) 0.122(5) Uani d 0.46(2) F 1
F F16A 0.860(3) 0.4824(7) 0.4431(6) 0.177(7) Uani d 0.54(2) F 2
F F17 0.7121(18) 0.3375(7) 0.4346(8) 0.160(7) Uani d 0.46(2) F 1
F F17A 0.6836(9) 0.3799(16) 0.4191(5) 0.179(6) Uani d 0.54(2) F 2
F F18 0.9175(16) 0.400(2) 0.4686(6) 0.191(10) Uani d 0.46(2) F 1
F F18A 0.8660(18) 0.3414(10) 0.4653(6) 0.143(5) Uani d 0.54(2) F 2
F F19 1.206(3) 0.8001(8) 0.4410(5) 0.241(11) Uani d 0.512(18) G 1
F F19A 1.1026(12) 0.8208(11) 0.4371(5) 0.142(5) Uani d 0.488(18) G 2
F F20 1.2892(11) 0.9298(9) 0.4176(6) 0.155(6) Uani d 0.512(18) G 1
F F20A 1.3240(10) 0.855(2) 0.4299(5) 0.227(10) Uani d 0.488(18) G 2
F F21 1.0671(9) 0.9070(11) 0.4103(6) 0.175(6) Uani d 0.512(18) G 1
F F21A 1.158(3) 0.9509(7) 0.4111(5) 0.257(12) Uani d 0.488(18) G 2
F F22 1.3408(16) 0.9709(5) 0.2188(6) 0.164(5) Uani d 0.59(2) H 1
F F22A 1.418(2) 0.9417(18) 0.2187(7) 0.215(10) Uani d 0.41(2) H 2
F F23 1.2273(14) 0.8765(12) 0.1532(5) 0.163(6) Uani d 0.59(2) H 1
F F23A 1.2031(17) 0.9247(15) 0.1795(9) 0.151(6) Uani d 0.41(2) H 2
F F24 1.4405(12) 0.8476(8) 0.1828(7) 0.144(5) Uani d 0.59(2) H 1
F F24A 1.359(3) 0.8244(9) 0.1555(7) 0.161(7) Uani d 0.41(2) H 2
F F25 0.8228(17) 1.1257(11) 0.1661(9) 0.128(4) Uani d 0.53(4) I 1
F F25A 0.794(3) 1.1291(10) 0.1456(14) 0.160(7) Uani d 0.47(4) I 2
F F26 0.704(2) 1.0263(14) 0.2078(5) 0.126(4) Uani d 0.53(4) I 1
F F26A 0.749(4) 1.042(2) 0.2111(5) 0.178(8) Uani d 0.47(4) I 2
F F27 0.5995(15) 1.0915(14) 0.1404(7) 0.153(5) Uani d 0.53(4) I 1
F F27A 0.5814(14) 1.063(2) 0.1454(9) 0.183(7) Uani d 0.47(4) I 2
F F28 0.9200(12) 0.8697(11) -0.0707(4) 0.149(6) Uani d 0.511(18) J 1
F F28A 0.8986(16) 0.9588(14) -0.0640(5) 0.182(9) Uani d 0.489(18) J 2
F F29 0.6930(13) 0.8624(10) -0.0749(5) 0.139(6) Uani d 0.511(18) J 1
F F29A 0.779(2) 0.8274(7) -0.0769(5) 0.174(9) Uani d 0.489(18) J 2
F F30 0.810(2) 0.9971(6) -0.0561(5) 0.151(7) Uani d 0.511(18) J 1
F F30A 0.6690(13) 0.9550(13) -0.0593(4) 0.174(7) Uani d 0.489(18) J 2
F F31 0.677(3) 0.2591(9) -0.0441(4) 0.223(9) Uani d 0.589(19) K 1
F F31A 0.5694(15) 0.2066(15) -0.0181(11) 0.201(11) Uani d 0.411(19) K 2
F F32 0.5894(11) 0.1864(6) 0.0201(7) 0.154(5) Uani d 0.589(19) K 1
F F32A 0.741(3) 0.2175(16) 0.0505(7) 0.248(13) Uani d 0.411(19) K 2
F F33 0.8008(9) 0.2387(9) 0.0304(7) 0.178(6) Uani d 0.589(19) K 1
F F33A 0.7772(17) 0.2708(11) -0.0240(9) 0.147(7) Uani d 0.411(19) K 2
F F34 0.1976(12) 0.5304(10) 0.0747(5) 0.160(5) Uani d 0.590(17) L 1
F F34A 0.2342(16) 0.5494(7) 0.1064(11) 0.182(8) Uani d 0.410(17) L 2
F F35 0.1807(12) 0.3807(9) 0.0783(7) 0.180(6) Uani d 0.590(17) L 1
F F35A 0.1711(12) 0.4226(12) 0.0543(4) 0.105(4) Uani d 0.410(17) L 2
F F36 0.2538(11) 0.4737(9) 0.1496(3) 0.105(3) Uani d 0.590(17) L 1
F F36A 0.2470(19) 0.4163(18) 0.1385(7) 0.166(8) Uani d 0.410(17) L 2
O O1 0.5523(2) 0.65761(14) 0.26291(9) 0.0599(5) Uani d 1 . .
O O2 0.7343(2) 0.79123(13) 0.26994(8) 0.0593(5) Uani d 1 . .
O O3 0.9316(2) 0.44677(14) 0.22645(9) 0.0630(6) Uani d 1 . .
O O4 1.1042(2) 0.58163(15) 0.25806(9) 0.0615(6) Uani d 1 . .
O O5 0.9294(2) 0.73185(14) 0.11666(9) 0.0594(5) Uani d 1 . .
O O6 0.7589(2) 0.60240(14) 0.07457(8) 0.0564(5) Uani d 1 . .
N N1 0.8278(2) 0.61481(16) 0.26621(10) 0.0498(6) Uani d 1 . .
N N2 0.9391(2) 0.57664(16) 0.16180(10) 0.0530(6) Uani d 1 . .
N N3 0.7012(2) 0.68738(16) 0.17451(9) 0.0483(6) Uani d 1 . .
C C1 0.5120(3) 0.5684(2) 0.28023(13) 0.0520(7) Uani d 1 . .
C C2 0.5309(3) 0.4829(2) 0.24578(14) 0.0604(8) Uani d 1 . .
H H2 0.571772 0.482819 0.209819 0.073 Uiso calc 1 . .
C C3 0.4890(4) 0.3971(3) 0.26466(15) 0.0666(9) Uani d 1 . .
C C4 0.4240(4) 0.3976(3) 0.31689(16) 0.0736(9) Uani d 1 . .
H H4 0.394501 0.339470 0.329313 0.088 Uiso calc 1 . .
C C5 0.4025(3) 0.4834(3) 0.35074(14) 0.0656(9) Uani d 1 . .
C C6 0.4492(3) 0.5697(3) 0.33279(13) 0.0599(8) Uani d 1 . .
H H6 0.437997 0.628030 0.356175 0.072 Uiso calc 1 . .
C C7 0.5120(6) 0.3048(3) 0.2289(2) 0.0945(12) Uani d 1 . .
C C8 0.3304(5) 0.4854(4) 0.40642(18) 0.0877(12) Uani d 1 . .
C C9 0.7181(3) 0.8283(2) 0.32754(13) 0.0539(7) Uani d 1 . .
C C10 0.6842(3) 0.9243(2) 0.33655(14) 0.0625(8) Uani d 1 . .
H H10 0.671883 0.959472 0.305258 0.075 Uiso calc 1 . .
C C11 0.6685(4) 0.9678(2) 0.39261(15) 0.0683(9) Uani d 1 . .
C C12 0.6876(4) 0.9149(3) 0.43872(16) 0.0768(10) Uani d 1 . .
H H12 0.679169 0.944484 0.476579 0.092 Uiso calc 1 . .
C C13 0.7190(4) 0.8187(3) 0.42867(14) 0.0703(9) Uani d 1 . .
C C14 0.7355(4) 0.7751(2) 0.37316(14) 0.0670(9) Uani d 1 . .
H H14 0.758267 0.710149 0.366485 0.080 Uiso calc 1 . .
C C15 0.7365(7) 0.7616(4) 0.4775(2) 0.1054(14) Uani d 1 . .
C C16 0.6333(7) 1.0707(3) 0.4025(2) 0.1070(14) Uani d 1 . .
C C17 0.9425(3) 0.3935(2) 0.27387(15) 0.0597(8) Uani d 1 . .
C C18 0.8825(4) 0.4220(2) 0.32527(15) 0.0645(9) Uani d 1 . .
H H18 0.835289 0.480627 0.331163 0.077 Uiso calc 1 . .
C C19 0.8917(4) 0.3632(2) 0.36890(16) 0.0687(9) Uani d 1 . .
C C20 0.9628(4) 0.2765(3) 0.35954(19) 0.0785(10) Uani d 1 . .
H H20 0.970921 0.237226 0.389009 0.094 Uiso calc 1 . .
C C21 1.0212(4) 0.2481(2) 0.30702(19) 0.0749(10) Uani d 1 . .
C C22 1.0130(3) 0.3065(2) 0.26336(16) 0.0697(9) Uani d 1 . .
H H22 1.053664 0.287975 0.227808 0.084 Uiso calc 1 . .
C C23 1.0937(6) 0.1547(3) 0.2982(3) 0.1132(16) Uani d 1 . .
C C24 0.8255(6) 0.3921(4) 0.4240(2) 0.0940(12) Uani d 1 . .
C C25 1.1517(3) 0.6790(2) 0.27201(15) 0.0596(8) Uani d 1 . .
C C26 1.2059(3) 0.7289(3) 0.22998(16) 0.0650(8) Uani d 1 . .
H H26 1.209354 0.699181 0.191890 0.078 Uiso calc 1 . .
C C27 1.2555(3) 0.8244(3) 0.24508(18) 0.0721(9) Uani d 1 . .
C C28 1.2502(4) 0.8671(3) 0.30172(19) 0.0819(10) Uani d 1 . .
H H28 1.284353 0.930860 0.311921 0.098 Uiso calc 1 . .
C C29 1.1948(4) 0.8161(3) 0.34337(17) 0.0784(10) Uani d 1 . .
C C30 1.1450(3) 0.7209(3) 0.32856(15) 0.0685(9) Uani d 1 . .
H H30 1.107611 0.685939 0.356459 0.082 Uiso calc 1 . .
C C31 1.1911(7) 0.8615(4) 0.4038(2) 0.1192(16) Uani d 1 . .
C C32 1.3142(6) 0.8783(4) 0.2013(2) 0.1004(13) Uani d 1 . .
C C33 0.8686(3) 0.8139(2) 0.09617(14) 0.0542(8) Uani d 1 . .
C C34 0.8614(3) 0.8186(2) 0.03791(14) 0.0608(8) Uani d 1 . .
H H34 0.892538 0.767556 0.012114 0.073 Uiso calc 1 . .
C C35 0.8066(4) 0.9013(3) 0.01763(16) 0.0706(9) Uani d 1 . .
C C36 0.7605(4) 0.9759(3) 0.05658(18) 0.0770(10) Uani d 1 . .
H H36 0.722700 1.030817 0.043019 0.092 Uiso calc 1 . .
C C37 0.7700(4) 0.9698(2) 0.11528(17) 0.0705(9) Uani d 1 . .
C C38 0.8253(3) 0.8876(2) 0.13500(15) 0.0663(9) Uani d 1 . .
H H38 0.832797 0.882814 0.174652 0.080 Uiso calc 1 . .
C C39 0.7238(6) 1.0510(3) 0.1561(2) 0.0986(13) Uani d 1 . .
C C40 0.7993(6) 0.9099(4) -0.04454(19) 0.0989(13) Uani d 1 . .
C C41 0.6628(3) 0.5212(2) 0.07004(12) 0.0507(7) Uani d 1 . .
C C42 0.7146(4) 0.4337(2) 0.04778(13) 0.0607(8) Uani d 1 . .
H H42 0.813912 0.428079 0.038836 0.073 Uiso calc 1 . .
C C43 0.6176(4) 0.3537(2) 0.03872(14) 0.0671(9) Uani d 1 . .
C C44 0.4716(4) 0.3614(3) 0.05342(14) 0.0701(9) Uani d 1 . .
H H44 0.407081 0.307288 0.047664 0.084 Uiso calc 1 . .
C C45 0.4215(3) 0.4495(3) 0.07666(13) 0.0612(8) Uani d 1 . .
C C46 0.5169(3) 0.5302(2) 0.08454(12) 0.0584(8) Uani d 1 . .
H H46 0.482786 0.590061 0.099523 0.070 Uiso calc 1 . .
C C47 0.2673(4) 0.4588(3) 0.09387(19) 0.0806(10) Uani d 1 . .
C C48 0.6720(6) 0.2609(3) 0.0117(3) 0.1092(15) Uani d 1 . .

loop_
_atom_site_aniso_label
_atom_site_aniso_U_11
_atom_site_aniso_U_22
_atom_site_aniso_U_33
_atom_site_aniso_U_12
_atom_site_aniso_U_13
_atom_site_aniso_U_23
P1 0.0555(5) 0.0469(5) 0.0455(5) 0.0113(4) 0.0045(4) 0.0066(4)
P2 0.0565(5) 0.0482(5) 0.0515(5) 0.0133(4) 0.0008(4) 0.0089(4)
P3 0.0565(5) 0.0504(5) 0.0445(5) 0.0086(4) 0.0028(4) 0.0078(4)
F1 0.248(9) 0.081(4) 0.100(4) 0.036(5) 0.071(5) 0.006(3)
F1A 0.123(10) 0.078(13) 0.29(3) -0.009(8) 0.059(12) -0.054(14)
F2 0.177(5) 0.128(7) 0.198(11) -0.052(4) -0.004(5) -0.060(7)
F2A 0.162(13) 0.114(12) 0.085(10) 0.016(10) -0.034(9) -0.018(7)
F3 0.233(9) 0.068(5) 0.133(5) 0.041(5) -0.017(5) 0.005(4)
F3A 0.33(3) 0.067(6) 0.103(10) -0.013(13) -0.032(14) 0.021(6)
F4 0.160(10) 0.228(11) 0.051(5) -0.050(9) 0.027(5) 0.007(6)
F4A 0.122(6) 0.235(16) 0.058(4) -0.008(9) -0.008(4) 0.043(8)
F5 0.302(18) 0.173(9) 0.115(11) 0.070(9) 0.084(10) 0.098(8)
F5A 0.177(11) 0.167(8) 0.088(8) -0.068(8) 0.040(6) 0.046(6)
F6 0.068(4) 0.222(9) 0.097(6) 0.000(4) 0.034(3) 0.040(5)
F6A 0.211(14) 0.240(15) 0.114(12) 0.140(13) 0.084(11) 0.084(12)
F7 0.35(2) 0.104(7) 0.104(10) 0.105(11) 0.122(13) 0.060(5)
F7A 0.217(9) 0.167(8) 0.104(6) 0.100(7) -0.004(6) 0.059(5)
F8 0.256(13) 0.213(15) 0.084(12) 0.132(11) 0.103(10) 0.082(10)
F8A 0.237(8) 0.235(12) 0.085(7) -0.056(8) 0.006(5) 0.094(8)
F9 0.270(16) 0.292(16) 0.064(10) 0.041(13) -0.064(11) 0.038(10)
F9A 0.315(14) 0.138(7) 0.046(3) 0.045(7) 0.000(6) 0.012(3)
F10 0.221(11) 0.083(5) 0.37(3) -0.033(6) 0.113(10) 0.023(13)
F10A 0.436(18) 0.067(5) 0.091(6) -0.054(7) -0.037(8) -0.008(4)
F11 0.311(18) 0.092(7) 0.127(7) 0.100(9) -0.036(9) -0.006(5)
F11A 0.207(10) 0.053(4) 0.092(5) 0.026(5) 0.013(5) 0.002(3)
F12 0.195(9) 0.073(5) 0.091(5) 0.058(5) 0.043(4) -0.013(4)
F12A 0.258(11) 0.124(9) 0.41(3) 0.115(9) 0.193(16) 0.108(15)
F13 0.204(12) 0.084(7) 0.176(7) 0.076(7) 0.060(7) 0.030(5)
F13A 0.22(2) 0.077(13) 0.207(11) 0.052(12) -0.046(12) -0.025(10)
F14 0.169(7) 0.164(7) 0.187(9) 0.117(6) -0.011(6) 0.036(6)
F14A 0.106(6) 0.122(9) 0.24(2) 0.051(7) 0.011(8) -0.006(12)
F15 0.202(8) 0.057(4) 0.249(12) 0.023(4) 0.048(7) 0.046(6)
F15A 0.24(2) 0.109(14) 0.32(2) 0.097(12) 0.14(2) 0.131(17)
F16 0.177(11) 0.087(6) 0.115(7) 0.044(6) 0.068(8) 0.036(5)
F16A 0.286(18) 0.123(6) 0.124(9) -0.003(8) 0.087(12) -0.013(5)
F17 0.234(13) 0.093(6) 0.164(15) -0.023(7) 0.120(11) 0.013(6)
F17A 0.101(5) 0.342(19) 0.107(5) 0.046(7) 0.023(4) 0.070(10)
F18 0.171(10) 0.33(3) 0.064(5) 0.072(13) -0.012(6) 0.001(12)
F18A 0.188(10) 0.179(9) 0.081(6) 0.061(7) 0.014(6) 0.072(7)
F19 0.48(3) 0.170(8) 0.071(5) -0.005(15) 0.032(15) -0.001(5)
F19A 0.159(8) 0.159(11) 0.097(6) -0.026(6) 0.032(5) -0.030(6)
F20 0.132(7) 0.171(11) 0.133(9) -0.046(6) -0.015(6) -0.070(7)
F20A 0.141(6) 0.46(3) 0.065(5) -0.047(10) -0.028(5) 0.016(12)
F21 0.137(6) 0.205(13) 0.154(8) -0.022(6) 0.043(5) -0.095(9)
F21A 0.52(3) 0.108(7) 0.132(8) 0.014(14) 0.01(2) -0.045(6)
F22 0.193(10) 0.070(4) 0.237(10) -0.011(5) 0.097(7) 0.023(4)
F22A 0.202(15) 0.30(2) 0.144(12) -0.178(15) -0.024(11) 0.073(12)
F23 0.137(7) 0.232(14) 0.138(8) -0.032(7) -0.006(6) 0.107(8)
F23A 0.167(9) 0.165(13) 0.141(12) 0.024(7) 0.011(8) 0.094(10)
F24 0.111(6) 0.156(9) 0.187(11) 0.042(6) 0.070(6) 0.070(7)
F24A 0.178(16) 0.199(9) 0.119(10) 0.001(10) 0.070(11) 0.040(6)
F25 0.159(8) 0.096(6) 0.116(9) -0.026(4) 0.022(5) -0.032(5)
F25A 0.281(16) 0.052(5) 0.148(15) -0.006(6) 0.059(11) -0.006(6)
F26 0.184(9) 0.096(9) 0.108(5) 0.042(5) 0.068(5) 0.017(6)
F26A 0.36(2) 0.080(7) 0.093(5) 0.037(12) 0.029(8) -0.013(5)
F27 0.164(7) 0.110(8) 0.169(9) 0.069(6) -0.046(9) -0.032(6)
F27A 0.151(7) 0.170(16) 0.237(13) 0.083(8) 0.073(8) 0.012(10)
F28 0.173(7) 0.200(14) 0.090(5) 0.019(8) 0.043(5) 0.064(7)
F28A 0.185(11) 0.27(2) 0.098(7) -0.132(13) -0.003(8) 0.061(13)
F29 0.158(8) 0.160(12) 0.093(5) -0.053(7) -0.053(6) 0.031(8)
F29A 0.33(3) 0.120(6) 0.066(4) -0.047(8) -0.008(11) 0.020(4)
F30 0.27(2) 0.100(5) 0.095(5) -0.019(6) 0.022(9) 0.060(4)
F30A 0.177(9) 0.245(17) 0.111(6) 0.033(10) -0.038(5) 0.077(8)
F31 0.43(3) 0.110(9) 0.131(5) 0.090(15) 0.093(11) -0.020(5)
F31A 0.176(9) 0.109(14) 0.29(3) -0.036(9) 0.078(10) -0.121(14)
F32 0.148(6) 0.051(3) 0.266(15) 0.020(3) 0.033(7) 0.017(6)
F32A 0.40(3) 0.135(13) 0.229(13) 0.159(19) 0.035(16) 0.070(10)
F33 0.113(5) 0.106(7) 0.311(16) 0.050(4) 0.044(6) -0.014(8)
F33A 0.149(10) 0.080(7) 0.211(16) 0.024(6) 0.096(10) -0.025(9)
F34 0.102(6) 0.267(11) 0.144(7) 0.090(8) 0.053(5) 0.126(8)
F34A 0.109(9) 0.112(7) 0.31(2) 0.004(6) 0.110(13) -0.052(9)
F35 0.104(6) 0.200(8) 0.212(14) -0.055(6) 0.056(7) -0.080(8)
F35A 0.053(4) 0.180(11) 0.078(5) -0.005(6) -0.009(3) 0.010(5)
F36 0.081(3) 0.177(8) 0.059(3) 0.037(5) 0.020(2) 0.014(3)
F36A 0.121(7) 0.31(2) 0.094(9) 0.015(13) 0.047(7) 0.089(12)
O1 0.0539(12) 0.0624(13) 0.0681(14) 0.0181(10) 0.0136(10) 0.0192(11)
O2 0.0897(15) 0.0476(12) 0.0408(12) 0.0092(10) 0.0109(10) 0.0017(9)
O3 0.0852(15) 0.0487(13) 0.0559(14) 0.0142(10) 0.0007(11) 0.0089(10)
O4 0.0564(12) 0.0587(14) 0.0696(15) 0.0184(10) -0.0073(10) 0.0105(11)
O5 0.0577(12) 0.0558(13) 0.0669(14) 0.0059(10) 0.0024(10) 0.0160(11)
O6 0.0687(13) 0.0608(13) 0.0396(12) 0.0018(10) 0.0028(10) 0.0065(10)
N1 0.0526(13) 0.0511(14) 0.0470(15) 0.0135(11) 0.0007(11) 0.0098(11)
N2 0.0624(15) 0.0535(15) 0.0448(15) 0.0195(12) 0.0064(11) 0.0077(12)
N3 0.0514(13) 0.0556(15) 0.0389(14) 0.0149(11) 0.0014(10) 0.0072(11)
C1 0.0498(16) 0.065(2) 0.0440(18) 0.0066(15) 0.0028(14) 0.0183(16)
C2 0.0651(19) 0.068(2) 0.049(2) 0.0057(17) 0.0020(15) 0.0092(17)
C3 0.076(2) 0.064(2) 0.060(2) -0.0032(17) -0.0021(17) 0.0126(17)
C4 0.077(2) 0.077(2) 0.069(2) -0.0079(19) -0.0033(19) 0.025(2)
C5 0.0576(19) 0.092(3) 0.051(2) -0.0016(18) 0.0010(15) 0.0239(19)
C6 0.0504(17) 0.080(2) 0.050(2) 0.0108(16) 0.0016(14) 0.0122(17)
C7 0.127(4) 0.066(3) 0.089(3) -0.006(3) 0.001(3) 0.007(2)
C8 0.085(3) 0.119(4) 0.066(3) 0.003(3) 0.014(2) 0.034(3)
C9 0.0623(19) 0.0522(19) 0.0470(19) 0.0117(15) 0.0050(15) 0.0032(15)
C10 0.078(2) 0.0499(19) 0.059(2) 0.0026(16) 0.0052(17) 0.0048(16)
C11 0.090(2) 0.054(2) 0.059(2) 0.0098(17) 0.0122(18) -0.0065(17)
C12 0.097(3) 0.075(2) 0.055(2) 0.012(2) 0.0048(19) -0.0040(19)
C13 0.094(3) 0.070(2) 0.046(2) 0.0174(19) -0.0008(18) 0.0048(17)
C14 0.088(2) 0.062(2) 0.050(2) 0.0221(18) 0.0030(18) 0.0026(17)
C15 0.157(5) 0.104(4) 0.060(3) 0.040(3) 0.011(3) 0.020(3)
C16 0.171(5) 0.065(3) 0.085(4) 0.021(3) 0.028(3) -0.004(3)
C17 0.065(2) 0.0488(19) 0.066(2) 0.0052(15) -0.0057(17) 0.0144(17)
C18 0.077(2) 0.057(2) 0.061(2) 0.0142(17) -0.0022(18) 0.0140(17)
C19 0.076(2) 0.065(2) 0.068(2) 0.0041(18) -0.0016(17) 0.0204(18)
C20 0.075(2) 0.067(2) 0.099(3) 0.0040(19) -0.009(2) 0.038(2)
C21 0.075(2) 0.051(2) 0.102(3) 0.0146(17) 0.001(2) 0.025(2)
C22 0.071(2) 0.055(2) 0.085(3) 0.0144(17) 0.0084(18) 0.0122(18)
C23 0.126(4) 0.072(3) 0.150(5) 0.040(3) 0.016(4) 0.038(3)
C24 0.120(4) 0.093(3) 0.075(3) 0.018(3) 0.004(3) 0.027(3)
C25 0.0466(17) 0.065(2) 0.068(2) 0.0155(15) -0.0074(16) 0.0101(18)
C26 0.0552(19) 0.070(2) 0.069(2) 0.0109(16) -0.0029(16) 0.0071(18)
C27 0.058(2) 0.074(2) 0.086(3) 0.0002(17) 0.0006(18) 0.020(2)
C28 0.072(2) 0.071(2) 0.098(3) -0.0002(19) -0.007(2) -0.001(2)
C29 0.077(2) 0.084(3) 0.070(2) -0.003(2) -0.0074(19) -0.003(2)
C30 0.063(2) 0.082(2) 0.060(2) 0.0054(18) -0.0044(17) 0.0103(19)
C31 0.135(4) 0.121(4) 0.089(4) -0.021(4) -0.006(3) -0.020(3)
C32 0.097(3) 0.089(3) 0.119(4) -0.010(3) 0.009(3) 0.027(3)
C33 0.0542(18) 0.0521(19) 0.057(2) -0.0031(15) -0.0002(15) 0.0144(16)
C34 0.068(2) 0.054(2) 0.060(2) -0.0099(15) -0.0004(16) 0.0106(16)
C35 0.083(2) 0.068(2) 0.062(2) -0.0127(19) -0.0100(18) 0.0238(18)
C36 0.082(2) 0.061(2) 0.091(3) -0.0016(18) -0.001(2) 0.027(2)
C37 0.085(2) 0.051(2) 0.078(3) 0.0032(17) 0.012(2) 0.0125(18)
C38 0.078(2) 0.059(2) 0.063(2) 0.0021(17) 0.0086(17) 0.0109(17)
C39 0.130(4) 0.065(3) 0.103(3) 0.018(3) 0.019(3) 0.012(3)
C40 0.128(4) 0.093(3) 0.078(3) -0.022(3) -0.012(3) 0.034(3)
C41 0.0614(18) 0.0562(19) 0.0354(17) 0.0058(15) -0.0015(14) 0.0098(14)
C42 0.067(2) 0.060(2) 0.058(2) 0.0176(16) 0.0119(16) 0.0109(16)
C43 0.086(2) 0.0490(19) 0.067(2) 0.0144(17) 0.0115(18) 0.0068(16)
C44 0.082(2) 0.065(2) 0.064(2) -0.0040(18) 0.0073(18) 0.0112(18)
C45 0.0589(18) 0.073(2) 0.050(2) 0.0050(17) 0.0057(15) 0.0009(17)
C46 0.0618(19) 0.066(2) 0.0452(19) 0.0126(16) 0.0032(15) -0.0024(15)
C47 0.068(2) 0.104(3) 0.068(3) -0.004(2) 0.010(2) 0.002(2)
C48 0.134(4) 0.058(3) 0.138(5) 0.016(3) 0.037(3) 0.006(3)

loop_
_atom_type_symbol
_atom_type_description
_atom_type_scat_dispersion_real
_atom_type_scat_dispersion_imag
_atom_type_scat_source
C C 0.0033 0.0016 'International Tables Vol C Tables 4.2.6.8 and 6.1.1.4'
H H 0.0000 0.0000 'International Tables Vol C Tables 4.2.6.8 and 6.1.1.4'
F F 0.0171 0.0103 'International Tables Vol C Tables 4.2.6.8 and 6.1.1.4'
N N 0.0061 0.0033 'International Tables Vol C Tables 4.2.6.8 and 6.1.1.4'
O O 0.0106 0.0060 'International Tables Vol C Tables 4.2.6.8 and 6.1.1.4'
P P 0.1023 0.0942 'International Tables Vol C Tables 4.2.6.8 and 6.1.1.4'

loop_
_geom_angle_atom_site_label_1
_geom_angle_atom_site_label_2
_geom_angle_atom_site_label_3
_geom_angle
O1 P1 O2 100.80(11)
N1 P1 O1 108.95(12)
N1 P1 O2 112.37(12)
N3 P1 O1 110.77(11)
N3 P1 O2 104.87(12)
N3 P1 N1 117.74(12)
O3 P2 O4 100.23(11)
O3 P2 N1 113.20(12)
N1 P2 O4 107.77(12)
N2 P2 O3 105.87(12)
N2 P2 O4 111.95(12)
N2 P2 N1 116.65(12)
O5 P3 O6 99.58(11)
N2 P3 O5 107.08(12)
N2 P3 O6 110.66(12)
N2 P3 N3 117.22(12)
N3 P3 O5 112.58(12)
N3 P3 O6 108.31(11)
C1 O1 P1 124.12(17)
C9 O2 P1 127.37(19)
C17 O3 P2 128.4(2)
C25 O4 P2 117.78(16)
C33 O5 P3 122.75(17)
C41 O6 P3 120.21(17)
P1 N1 P2 122.41(15)
P2 N2 P3 122.79(15)
P1 N3 P3 120.72(13)
C2 C1 O1 121.8(3)
C2 C1 C6 120.9(3)
C6 C1 O1 117.3(3)
C1 C2 H2 120.2
C1 C2 C3 119.6(3)
C3 C2 H2 120.2
C2 C3 C7 120.2(4)
C4 C3 C2 120.1(3)
C4 C3 C7 119.6(4)
C3 C4 H4 119.9
C5 C4 C3 120.1(3)
C5 C4 H4 119.9
C4 C5 C6 119.9(3)
C4 C5 C8 121.0(4)
C6 C5 C8 119.1(4)
C1 C6 C5 119.3(3)
C1 C6 H6 120.3
C5 C6 H6 120.3
F1 C7 C3 112.8(5)
F1A C7 F2A 104.4(13)
F1A C7 C3 115.3(10)
F2 C7 F1 107.7(7)
F2 C7 F3 106.0(7)
F2 C7 C3 113.2(7)
F2A C7 C3 113.0(12)
F3 C7 F1 105.3(7)
F3 C7 C3 111.2(6)
F3A C7 F1A 103.1(14)
F3A C7 F2A 100.8(13)
F3A C7 C3 118.3(12)
F4 C8 F6 103.2(9)
F4 C8 C5 111.8(7)
F4A C8 F5A 104.1(10)
F4A C8 F6A 103.2(12)
F4A C8 C5 116.1(9)
F5 C8 F4 105.7(8)
F5 C8 F6 110.0(9)
F5 C8 C5 115.8(8)
F5A C8 C5 111.7(8)
F6 C8 C5 109.5(7)
F6A C8 F5A 106.2(11)
F6A C8 C5 114.6(8)
C10 C9 O2 115.1(3)
C14 C9 O2 123.7(3)
C14 C9 C10 121.2(3)
C9 C10 H10 120.4
C9 C10 C11 119.2(3)
C11 C10 H10 120.4
C10 C11 C16 119.4(4)
C12 C11 C10 119.9(3)
C12 C11 C16 120.7(4)
C11 C12 H12 120.0
C13 C12 C11 120.0(3)
C13 C12 H12 120.0
C12 C13 C15 120.2(3)
C14 C13 C12 120.4(3)
C14 C13 C15 119.3(3)
C9 C14 H14 120.3
C13 C14 C9 119.3(3)
C13 C14 H14 120.3
F7 C15 F8 102.4(10)
F7 C15 F9 105.2(12)
F7 C15 C13 116.4(9)
F7A C15 C13 111.2(7)
F8 C15 F9 105.8(10)
F8 C15 C13 117.9(7)
F8A C15 F7A 105.5(8)
F8A C15 C13 109.7(5)
F9 C15 C13 108.0(8)
F9A C15 F7A 106.7(8)
F9A C15 F8A 106.8(7)
F9A C15 C13 116.3(6)
F10 C16 F11 109.5(9)
F10 C16 F12 104.5(9)
F10 C16 C11 115.5(8)
F10A C16 C11 108.7(7)
F11 C16 C11 112.2(5)
F11A C16 F10A 96.3(7)
F11A C16 C11 115.0(5)
F12 C16 F11 103.7(8)
F12 C16 C11 110.5(6)
F12A C16 F10A 111.6(11)
F12A C16 F11A 108.5(8)
F12A C16 C11 115.2(7)
C18 C17 O3 123.0(3)
C18 C17 C22 121.9(3)
C22 C17 O3 115.0(3)
C17 C18 H18 120.2
C17 C18 C19 119.5(3)
C19 C18 H18 120.2
C18 C19 C24 120.1(3)
C20 C19 C18 119.5(4)
C20 C19 C24 120.4(4)
C19 C20 H20 119.9
C21 C20 C19 120.3(3)
C21 C20 H20 119.9
C20 C21 C22 120.6(3)
C20 C21 C23 118.9(4)
C22 C21 C23 120.6(4)
C17 C22 H22 120.9
C21 C22 C17 118.2(3)
C21 C22 H22 120.9
F13 C23 F15 105.5(9)
F13 C23 C21 112.8(7)
F13A C23 F14A 100.1(13)
F13A C23 C21 115.9(13)
F14 C23 F13 105.2(9)
F14 C23 F15 109.1(9)
F14 C23 C21 110.6(7)
F14A C23 C21 117.1(10)
F15 C23 C21 113.2(8)
F15A C23 F13A 105.9(14)
F15A C23 F14A 100.9(14)
F15A C23 C21 114.9(13)
F16 C24 C19 115.6(6)
F16A C24 C19 110.7(7)
F17 C24 F16 98.1(7)
F17 C24 C19 114.9(8)
F17A C24 F16A 109.6(9)
F17A C24 F18A 103.8(8)
F17A C24 C19 111.2(7)
F18 C24 F16 104.4(10)
F18 C24 F17 107.6(9)
F18 C24 C19 114.5(8)
F18A C24 F16A 107.0(9)
F18A C24 C19 114.2(7)
C26 C25 O4 120.0(3)
C26 C25 C30 121.8(3)
C30 C25 O4 118.1(3)
C25 C26 H26 120.5
C25 C26 C27 119.0(3)
C27 C26 H26 120.5
C26 C27 C32 119.9(4)
C28 C27 C26 119.7(4)
C28 C27 C32 120.4(4)
C27 C28 H28 119.7
C29 C28 C27 120.5(4)
C29 C28 H28 119.7
C28 C29 C30 120.0(4)
C28 C29 C31 120.3(4)
C30 C29 C31 119.6(4)
C25 C30 C29 118.9(3)
C25 C30 H30 120.6
C29 C30 H30 120.6
F19 C31 F21 110.4(11)
F19 C31 C29 112.8(7)
F19A C31 F20A 102.8(9)
F19A C31 C29 116.9(7)
F20 C31 F19 108.2(10)
F20 C31 F21 101.9(7)
F20 C31 C29 113.5(8)
F20A C31 C29 108.3(9)
F21 C31 C29 109.4(7)
F21A C31 F19A 104.0(10)
F21A C31 F20A 107.5(10)
F21A C31 C29 116.3(8)
F22 C32 F23 104.3(8)
F22 C32 C27 114.4(7)
F22A C32 F23A 106.7(12)
F22A C32 F24A 107.6(10)
F22A C32 C27 116.5(8)
F23 C32 C27 115.1(6)
F23A C32 C27 107.5(9)
F24 C32 F22 104.2(7)
F24 C32 F23 104.0(7)
F24 C32 C27 113.6(6)
F24A C32 F23A 103.0(9)
F24A C32 C27 114.4(7)
C34 C33 O5 118.6(3)
C38 C33 O5 119.4(3)
C38 C33 C34 122.0(3)
C33 C34 H34 120.6
C33 C34 C35 118.7(3)
C35 C34 H34 120.6
C34 C35 C40 120.5(4)
C36 C35 C34 119.7(3)
C36 C35 C40 119.8(4)
C35 C36 H36 119.7
C37 C36 C35 120.5(3)
C37 C36 H36 119.7
C36 C37 C38 119.3(3)
C36 C37 C39 119.7(3)
C38 C37 C39 121.0(4)
C33 C38 C37 119.7(3)
C33 C38 H38 120.2
C37 C38 H38 120.2
F25 C39 C37 114.5(9)
F25A C39 F26A 108.0(12)
F25A C39 F27A 106.8(12)
F25A C39 C37 108.3(11)
F26 C39 F25 104.3(10)
F26 C39 F27 105.9(10)
F26 C39 C37 112.3(9)
F26A C39 F27A 109.7(13)
F26A C39 C37 115.2(11)
F27 C39 F25 103.3(10)
F27 C39 C37 115.5(7)
F27A C39 C37 108.5(10)
F28 C40 C35 111.2(5)
F28A C40 F29A 109.6(9)
F28A C40 F30A 103.3(8)
F28A C40 C35 118.7(7)
F29 C40 F28 100.5(8)
F29 C40 F30 111.6(8)
F29 C40 C35 115.9(7)
F29A C40 F30A 100.7(8)
F29A C40 C35 113.0(7)
F30 C40 F28 101.7(7)
F30 C40 C35 114.1(7)
F30A C40 C35 109.5(6)
C42 C41 O6 118.4(3)
C42 C41 C46 121.0(3)
C46 C41 O6 120.5(3)
C41 C42 H42 120.4
C41 C42 C43 119.3(3)
C43 C42 H42 120.4
C42 C43 C48 118.9(4)
C44 C43 C42 120.4(3)
C44 C43 C48 120.6(4)
C43 C44 H44 120.1
C43 C44 C45 119.7(3)
C45 C44 H44 120.1
C44 C45 C46 120.1(3)
C44 C45 C47 120.6(3)
C46 C45 C47 119.3(3)
C41 C46 C45 119.5(3)
C41 C46 H46 120.3
C45 C46 H46 120.3
F34 C47 F35 106.4(8)
F34 C47 C45 114.6(6)
F34A C47 C45 111.5(7)
F35 C47 C45 114.5(6)
F35A C47 F34A 106.1(9)
F35A C47 F36A 107.0(10)
F35A C47 C45 113.2(7)
F36 C47 F34 103.5(6)
F36 C47 F35 102.0(7)
F36 C47 C45 114.5(6)
F36A C47 F34A 108.0(10)
F36A C47 C45 110.7(8)
F31 C48 F32 106.6(9)
F31 C48 C43 111.2(6)
F31A C48 F33A 105.6(10)
F31A C48 C43 113.4(9)
F32 C48 C43 113.6(7)
F32A C48 F31A 112.4(12)
F32A C48 F33A 101.3(11)
F32A C48 C43 110.0(10)
F33 C48 F31 106.6(9)
F33 C48 F32 102.3(8)
F33 C48 C43 115.8(7)
F33A C48 C43 113.5(8)

loop_
_geom_bond_atom_site_label_1
_geom_bond_atom_site_label_2
_geom_bond_distance
P1 O1 1.574(2)
P1 O2 1.576(2)
P1 N1 1.571(2)
P1 N3 1.561(2)
P2 O3 1.567(2)
P2 O4 1.582(2)
P2 N1 1.575(2)
P2 N2 1.560(2)
P3 O5 1.570(2)
P3 O6 1.580(2)
P3 N2 1.567(2)
P3 N3 1.570(2)
F1 C7 1.312(8)
F1A C7 1.313(12)
F2 C7 1.297(8)
F2A C7 1.322(12)
F3 C7 1.309(7)
F3A C7 1.309(12)
F4 C8 1.298(9)
F4A C8 1.282(10)
F5 C8 1.271(9)
F5A C8 1.319(10)
F6 C8 1.311(8)
F6A C8 1.293(10)
F7 C15 1.289(10)
F7A C15 1.301(8)
F8 C15 1.299(10)
F8A C15 1.298(8)
F9 C15 1.336(11)
F9A C15 1.293(8)
F10 C16 1.247(9)
F10A C16 1.335(10)
F11 C16 1.341(9)
F11A C16 1.317(8)
F12 C16 1.294(8)
F12A C16 1.276(9)
F13 C23 1.307(9)
F13A C23 1.319(13)
F14 C23 1.297(9)
F14A C23 1.324(12)
F15 C23 1.308(9)
F15A C23 1.311(12)
F16 C24 1.337(8)
F16A C24 1.304(8)
F17 C24 1.307(10)
F17A C24 1.277(9)
F18 C24 1.280(9)
F18A C24 1.303(8)
F19 C31 1.295(9)
F19A C31 1.305(10)
F20 C31 1.277(9)
F20A C31 1.320(9)
F21 C31 1.304(10)
F21A C31 1.284(10)
F22 C32 1.316(8)
F22A C32 1.282(10)
F23 C32 1.322(8)
F23A C32 1.316(10)
F24 C32 1.298(7)
F24A C32 1.308(10)
F25 C39 1.340(10)
F25A C39 1.300(11)
F26 C39 1.310(10)
F26A C39 1.305(11)
F27 C39 1.319(10)
F27A C39 1.309(10)
F28 C40 1.371(7)
F28A C40 1.245(9)
F29 C40 1.272(9)
F29A C40 1.294(9)
F30 C40 1.280(8)
F30A C40 1.391(8)
F31 C48 1.295(9)
F31A C48 1.288(10)
F32 C48 1.301(8)
F32A C48 1.287(11)
F33 C48 1.273(9)
F33A C48 1.305(10)
F34 C47 1.304(8)
F34A C47 1.306(10)
F35 C47 1.320(8)
F35A C47 1.271(9)
F36 C47 1.297(7)
F36A C47 1.276(10)
O1 C1 1.400(3)
O2 C9 1.388(3)
O3 C17 1.404(4)
O4 C25 1.405(4)
O5 C33 1.406(3)
O6 C41 1.394(3)
C1 C2 1.369(4)
C1 C6 1.370(4)
C2 H2 0.9300
C2 C3 1.374(4)
C3 C4 1.373(5)
C3 C7 1.468(5)
C4 H4 0.9300
C4 C5 1.371(5)
C5 C6 1.385(4)
C5 C8 1.474(5)
C6 H6 0.9300
C9 C10 1.374(4)
C9 C14 1.372(4)
C10 H10 0.9300
C10 C11 1.381(4)
C11 C12 1.380(5)
C11 C16 1.470(5)
C12 H12 0.9300
C12 C13 1.373(4)
C13 C14 1.371(4)
C13 C15 1.468(5)
C14 H14 0.9300
C17 C18 1.354(4)
C17 C22 1.385(4)
C18 H18 0.9300
C18 C19 1.382(4)
C19 C20 1.381(4)
C19 C24 1.456(5)
C20 H20 0.9300
C20 C21 1.370(5)
C21 C22 1.378(5)
C21 C23 1.469(5)
C22 H22 0.9300
C25 C26 1.370(4)
C25 C30 1.372(4)
C26 H26 0.9300
C26 C27 1.388(4)
C27 C28 1.377(5)
C27 C32 1.451(5)
C28 H28 0.9300
C28 C29 1.376(5)
C29 C30 1.383(5)
C29 C31 1.465(6)
C30 H30 0.9300
C33 C34 1.360(4)
C33 C38 1.360(4)
C34 H34 0.9300
C34 C35 1.392(4)
C35 C36 1.378(5)
C35 C40 1.461(5)
C36 H36 0.9300
C36 C37 1.374(5)
C37 C38 1.382(4)
C37 C39 1.467(5)
C38 H38 0.9300
C41 C42 1.368(4)
C41 C46 1.375(4)
C42 H42 0.9300
C42 C43 1.383(4)
C43 C44 1.376(4)
C43 C48 1.473(5)
C44 H44 0.9300
C44 C45 1.376(4)
C45 C46 1.382(4)
C45 C47 1.467(4)
C46 H46 0.9300

loop_
_geom_hbond_atom_site_label_D
_geom_hbond_atom_site_label_H
_geom_hbond_atom_site_label_A
_geom_hbond_site_symmetry_A
_geom_hbond_distance_DH
_geom_hbond_distance_HA
_geom_hbond_distance_DA
_geom_hbond_angle_DHA
_geom_hbond_publ_flag
C10 H10 F26 . 0.93 2.58 3.478(10) 163 yes
C30 H30 F6A 1_655 0.93 2.69 3.379(14) 132 yes
C36 H36 F32A 1_565 0.93 2.59 3.40(2) 146 yes
C44 H44 F29 2_665 0.93 2.67 3.521(13) 152 yes

loop_
_geom_torsion_atom_site_label_1
_geom_torsion_atom_site_label_2
_geom_torsion_atom_site_label_3
_geom_torsion_atom_site_label_4
_geom_torsion
P1 O1 C1 C2 -52.2(3)
P1 O1 C1 C6 129.3(2)
P1 O2 C9 C10 -154.0(2)
P1 O2 C9 C14 26.6(4)
P2 O3 C17 C18 39.6(4)
P2 O3 C17 C22 -143.7(2)
P2 O4 C25 C26 -80.0(3)
P2 O4 C25 C30 101.4(3)
P3 O5 C33 C34 -102.5(3)
P3 O5 C33 C38 80.5(3)
P3 O6 C41 C42 -105.7(3)
P3 O6 C41 C46 78.0(3)
O1 P1 O2 C9 50.1(2)
O1 P1 N1 P2 132.43(16)
O1 P1 N3 P3 -142.11(15)
O1 C1 C2 C3 -179.8(3)
O1 C1 C6 C5 177.7(2)
O2 P1 O1 C1 -141.5(2)
O2 P1 N1 P2 -116.75(17)
O2 P1 N3 P3 109.95(17)
O2 C9 C10 C11 -178.9(3)
O2 C9 C14 C13 179.2(3)
O3 P2 O4 C25 -174.0(2)
O3 P2 N1 P1 -121.81(16)
O3 P2 N2 P3 129.18(17)
O3 C17 C18 C19 176.8(3)
O3 C17 C22 C21 -176.8(3)
O4 P2 O3 C17 57.9(3)
O4 P2 N1 P1 128.29(16)
O4 P2 N2 P3 -122.54(17)
O4 C25 C26 C27 -178.5(2)
O4 C25 C30 C29 178.4(3)
O5 P3 O6 C41 178.1(2)
O5 P3 N2 P2 115.28(17)
O5 P3 N3 P1 -105.67(17)
O5 C33 C34 C35 -177.6(3)
O5 C33 C38 C37 177.9(3)
O6 P3 O5 C33 70.5(2)
O6 P3 N2 P2 -137.14(16)
O6 P3 N3 P1 145.21(15)
O6 C41 C42 C43 -175.0(3)
O6 C41 C46 C45 176.4(2)
N1 P1 O1 C1 -23.1(3)
N1 P1 O2 C9 -65.7(2)
N1 P1 N3 P3 -15.8(2)
N1 P2 O3 C17 -56.6(3)
N1 P2 O4 C25 -55.4(2)
N1 P2 N2 P3 2.2(2)
N2 P2 O3 C17 174.4(2)
N2 P2 O4 C25 74.2(2)
N2 P2 N1 P1 1.4(2)
N2 P3 O5 C33 -174.2(2)
N2 P3 O6 C41 65.6(2)
N2 P3 N3 P1 19.2(2)
N3 P1 O1 C1 107.9(2)
N3 P1 O2 C9 165.2(2)
N3 P1 N1 P2 5.3(2)
N3 P3 O5 C33 -44.0(3)
N3 P3 O6 C41 -64.1(2)
N3 P3 N2 P2 -12.3(2)
C1 C2 C3 C4 2.2(5)
C1 C2 C3 C7 -178.5(3)
C2 C1 C6 C5 -0.9(4)
C2 C3 C4 C5 -0.9(5)
C2 C3 C7 F1 7.7(8)
C2 C3 C7 F1A 39(2)
C2 C3 C7 F2 -114.9(10)
C2 C3 C7 F2A -80.7(16)
C2 C3 C7 F3 125.8(9)
C2 C3 C7 F3A 162(2)
C3 C4 C5 C6 -1.3(5)
C3 C4 C5 C8 178.9(3)
C4 C3 C7 F1 -172.9(7)
C4 C3 C7 F1A -141(2)
C4 C3 C7 F2 64.5(11)
C4 C3 C7 F2A 98.7(16)
C4 C3 C7 F3 -54.8(10)
C4 C3 C7 F3A -19(2)
C4 C5 C6 C1 2.2(4)
C4 C5 C8 F4 143.7(12)
C4 C5 C8 F4A 105.6(13)
C4 C5 C8 F5 22.5(14)
C4 C5 C8 F5A -13.5(12)
C4 C5 C8 F6 -102.6(8)
C4 C5 C8 F6A -134.2(16)
C6 C1 C2 C3 -1.3(4)
C6 C5 C8 F4 -36.1(12)
C6 C5 C8 F4A -74.2(13)
C6 C5 C8 F5 -157.3(13)
C6 C5 C8 F5A 166.7(11)
C6 C5 C8 F6 77.6(9)
C6 C5 C8 F6A 46.0(16)
C7 C3 C4 C5 179.8(3)
C8 C5 C6 C1 -178.0(3)
C9 C10 C11 C12 0.3(5)
C9 C10 C11 C16 179.5(4)
C10 C9 C14 C13 -0.1(5)
C10 C11 C12 C13 -1.4(5)
C10 C11 C16 F10 -85.5(12)
C10 C11 C16 F10A -125.4(8)
C10 C11 C16 F11 41.0(12)
C10 C11 C16 F11A -18.8(10)
C10 C11 C16 F12 156.2(7)
C10 C11 C16 F12A 108.6(14)
C11 C12 C13 C14 1.7(5)
C11 C12 C13 C15 -178.8(4)
C12 C11 C16 F10 93.8(12)
C12 C11 C16 F10A 53.9(9)
C12 C11 C16 F11 -139.7(11)
C12 C11 C16 F11A 160.5(8)
C12 C11 C16 F12 -24.6(9)
C12 C11 C16 F12A -72.2(15)
C12 C13 C14 C9 -1.0(5)
C12 C13 C15 F7 -178.5(15)
C12 C13 C15 F7A -140.9(9)
C12 C13 C15 F8 59.2(14)
C12 C13 C15 F8A 102.8(10)
C12 C13 C15 F9 -60.6(15)
C12 C13 C15 F9A -18.5(11)
C14 C9 C10 C11 0.5(5)
C14 C13 C15 F7 1.0(16)
C14 C13 C15 F7A 38.6(10)
C14 C13 C15 F8 -121.3(13)
C14 C13 C15 F8A -77.7(10)
C14 C13 C15 F9 118.9(14)
C14 C13 C15 F9A 161.0(9)
C15 C13 C14 C9 179.5(4)
C16 C11 C12 C13 179.4(4)
C17 C18 C19 C20 0.3(5)
C17 C18 C19 C24 -179.0(4)
C18 C17 C22 C21 0.0(5)
C18 C19 C20 C21 -1.2(5)
C18 C19 C24 F16 0.2(11)
C18 C19 C24 F16A -46.3(13)
C18 C19 C24 F17 113.4(11)
C18 C19 C24 F17A 75.8(11)
C18 C19 C24 F18 -121.2(16)
C18 C19 C24 F18A -167.2(10)
C19 C20 C21 C22 1.5(5)
C19 C20 C21 C23 -178.9(4)
C20 C19 C24 F16 -179.1(10)
C20 C19 C24 F16A 134.4(13)
C20 C19 C24 F17 -65.9(11)
C20 C19 C24 F17A -103.5(11)
C20 C19 C24 F18 59.5(16)
C20 C19 C24 F18A 13.5(11)
C20 C21 C22 C17 -0.8(5)
C20 C21 C23 F13 179.6(11)
C20 C21 C23 F13A 146(2)
C20 C21 C23 F14 -62.8(12)
C20 C21 C23 F14A -96(2)
C20 C21 C23 F15 59.9(12)
C20 C21 C23 F15A 22(3)
C22 C17 C18 C19 0.3(5)
C22 C21 C23 F13 -0.8(12)
C22 C21 C23 F13A -34(2)
C22 C21 C23 F14 116.8(11)
C22 C21 C23 F14A 84(2)
C22 C21 C23 F15 -120.5(11)
C22 C21 C23 F15A -158(2)
C23 C21 C22 C17 179.6(4)
C24 C19 C20 C21 178.1(4)
C25 C26 C27 C28 0.3(5)
C25 C26 C27 C32 179.6(3)
C26 C25 C30 C29 -0.2(5)
C26 C27 C28 C29 -0.6(5)
C26 C27 C32 F22 172.2(8)
C26 C27 C32 F22A -147.2(17)
C26 C27 C32 F23 51.5(12)
C26 C27 C32 F23A 93.2(12)
C26 C27 C32 F24 -68.2(10)
C26 C27 C32 F24A -20.5(14)
C27 C28 C29 C30 0.6(5)
C27 C28 C29 C31 179.3(4)
C28 C27 C32 F22 -8.5(10)
C28 C27 C32 F22A 32.1(18)
C28 C27 C32 F23 -129.2(11)
C28 C27 C32 F23A -87.5(12)
C28 C27 C32 F24 111.0(10)
C28 C27 C32 F24A 158.8(13)
C28 C29 C30 C25 -0.1(5)
C28 C29 C31 F19 -149.3(15)
C28 C29 C31 F19A 161.8(9)
C28 C29 C31 F20 -25.6(11)
C28 C29 C31 F20A -82.8(13)
C28 C29 C31 F21 87.4(10)
C28 C29 C31 F21A 38.3(17)
C30 C25 C26 C27 0.1(4)
C30 C29 C31 F19 29.4(16)
C30 C29 C31 F19A -19.4(11)
C30 C29 C31 F20 153.1(9)
C30 C29 C31 F20A 95.9(13)
C30 C29 C31 F21 -93.9(10)
C30 C29 C31 F21A -143.0(16)
C31 C29 C30 C25 -178.9(4)
C32 C27 C28 C29 -179.9(4)
C33 C34 C35 C36 -0.3(5)
C33 C34 C35 C40 179.0(3)
C34 C33 C38 C37 1.0(5)
C34 C35 C36 C37 0.8(5)
C34 C35 C40 F28 -37.2(9)
C34 C35 C40 F28A -100.3(13)
C34 C35 C40 F29 76.8(10)
C34 C35 C40 F29A 30.1(12)
C34 C35 C40 F30 -151.5(10)
C34 C35 C40 F30A 141.4(9)
C35 C36 C37 C38 -0.5(5)
C35 C36 C37 C39 178.5(4)
C36 C35 C40 F28 142.0(8)
C36 C35 C40 F28A 78.9(14)
C36 C35 C40 F29 -104.0(10)
C36 C35 C40 F29A -150.7(11)
C36 C35 C40 F30 27.7(11)
C36 C35 C40 F30A -39.3(10)
C36 C37 C38 C33 -0.4(5)
C36 C37 C39 F25 -77.3(11)
C36 C37 C39 F25A -53.0(17)
C36 C37 C39 F26 164.1(10)
C36 C37 C39 F26A -174.1(18)
C36 C37 C39 F27 42.6(13)
C36 C37 C39 F27A 62.6(15)
C38 C33 C34 C35 -0.6(4)
C38 C37 C39 F25 101.7(11)
C38 C37 C39 F25A 125.9(17)
C38 C37 C39 F26 -16.9(11)
C38 C37 C39 F26A 4.8(19)
C38 C37 C39 F27 -138.5(12)
C38 C37 C39 F27A -118.5(15)
C39 C37 C38 C33 -179.4(3)
C40 C35 C36 C37 -178.5(4)
C41 C42 C43 C44 -1.8(5)
C41 C42 C43 C48 176.6(4)
C42 C41 C46 C45 0.2(4)
C42 C43 C44 C45 0.7(5)
C42 C43 C48 F31 -78.3(13)
C42 C43 C48 F31A -150.2(16)
C42 C43 C48 F32 161.5(8)
C42 C43 C48 F32A 82.9(17)
C42 C43 C48 F33 43.5(11)
C42 C43 C48 F33A -29.8(13)
C43 C44 C45 C46 0.8(5)
C43 C44 C45 C47 -178.6(3)
C44 C43 C48 F31 100.1(13)
C44 C43 C48 F31A 28.2(17)
C44 C43 C48 F32 -20.1(10)
C44 C43 C48 F32A -98.7(17)
C44 C43 C48 F33 -138.1(9)
C44 C43 C48 F33A 148.7(12)
C44 C45 C46 C41 -1.3(4)
C44 C45 C47 F34 -131.5(8)
C44 C45 C47 F34A -170.2(13)
C44 C45 C47 F35 -8.2(12)
C44 C45 C47 F35A -50.7(10)
C44 C45 C47 F36 109.1(7)
C44 C45 C47 F36A 69.5(14)
C46 C41 C42 C43 1.3(4)
C46 C45 C47 F34 49.1(9)
C46 C45 C47 F34A 10.4(13)
C46 C45 C47 F35 172.4(11)
C46 C45 C47 F35A 129.9(9)
C46 C45 C47 F36 -70.3(8)
C46 C45 C47 F36A -109.9(14)
C47 C45 C46 C41 178.1(3)
C48 C43 C44 C45 -177.7(4)

_cod_database_fobs_code 2243123
